data_9016578
loop_
_publ_author_name
'Khomyakov, A. P.'
'Camara, F.'
'Sokolova, E.'

_publ_section_title
;
 Carbobystrite, Na8[Al6Si6O24](CO3)*4H2O, a new cancrinite-group mineral species
 from the Khibina Alkaline massif, Kola Peninsula, Russia: Description and crystal structure
;
_journal_name_full 'The Canadian Mineralogist'
_journal_page_first 291
_journal_page_last 300
_journal_paper_doi 10.3749/canmin.48.2.291
_journal_volume 48
_journal_year 2010
_chemical_compound_source 'the Khibina Alkaline massif, Kola Peninsula, Russia'
_chemical_formula_sum 'C H6.96 Al6 K0.36 Na7.561 O30.48 Si6'
_chemical_name_mineral Carbobystrite
_space_group_IT_number 159
_symmetry_space_group_name_Hall 'P 3 -2c'
_symmetry_space_group_name_H-M 'P 3 1 c'
_cell_angle_alpha 90
_cell_angle_beta 90
_cell_angle_gamma 120
_cell_formula_units_Z 2
_cell_length_a 12.6678
_cell_length_b 12.6678
_cell_length_c 10.3401
_cell_volume 1437.003
_database_code_amcsd 0006331
_exptl_crystal_density_diffrn 2.369
_cod_original_formula_sum 'Na7.561 K.36 Si6 Al6 O30.48 C H6.96'
_cod_database_code 9016578

loop_
_space_group_symop_operation_xyz
x,y,z
x-y,-y,1/2+z
-y,x-y,z
y,x,1/2+z
-x+y,-x,z
-x,-x+y,1/2+z

loop_
_atom_site_aniso_label
_atom_site_aniso_U_11
_atom_site_aniso_U_22
_atom_site_aniso_U_33
_atom_site_aniso_U_12
_atom_site_aniso_U_13
_atom_site_aniso_U_23
Na1 0.02100 0.02100 0.04700 0.01100 0.00000 0.00000
Na2 0.02100 0.02100 0.02000 0.01000 0.00200 0.00100
Na3 0.03500 0.02200 0.01900 0.01800 0.00800 0.00400
Na4 0.02400 0.02400 0.05000 0.01200 0.00000 0.00000
K4 0.02100 0.02100 0.01900 0.01000 0.00000 0.00000
Si1 0.00800 0.00700 0.00700 0.00400 0.00000 0.00000
Al1 0.00800 0.00900 0.00800 0.00500 0.00000 0.00000
Si2 0.00900 0.00700 0.00700 0.00400 0.00000 0.00000
Al2 0.00800 0.00700 0.00800 0.00400 0.00000 -0.00100
O1 0.01100 0.01900 0.00800 0.00700 0.00200 0.00200
O2 0.01600 0.01000 0.01500 0.00800 0.00100 0.00000
O3 0.01700 0.01600 0.01000 0.01000 0.00100 -0.00100
O4 0.01800 0.02000 0.01000 0.01400 -0.00100 0.00200
O5 0.01700 0.00900 0.01800 0.00800 -0.00500 -0.00400
O6 0.01700 0.00900 0.01200 0.00900 -0.00100 0.00000
O7 0.01100 0.01700 0.02300 0.00800 0.00000 0.00000
O8 0.01400 0.01600 0.00900 0.00900 0.00000 -0.00300
C 0.01400 0.01400 0.02400 0.00700 0.00000 0.00000
O9 0.01700 0.02500 0.12100 0.00900 -0.01400 -0.00600
Wat10 0.03500 0.03900 0.07600 0.00300 -0.02800 -0.00300
Wat11 0.04700 0.04400 0.08700 0.01000 0.01700 0.01700
Wat12 0.09100 0.06000 0.03800 0.03600 -0.00900 -0.01600

loop_
_atom_site_label
_atom_site_fract_x
_atom_site_fract_y
_atom_site_fract_z
_atom_site_occupancy
_atom_site_U_iso_or_equiv
_atom_site_type_symbol
_atom_site_attached_hydrogens
Na1 0.00000 0.00000 -0.05050 1.00000 0.03000 Na 0
Na2 0.09410 0.54840 0.06460 1.00000 0.02100 Na 0
Na3 0.38220 0.19200 0.78080 0.97700 0.02400 Na 0
Na4 0.66667 0.33333 0.13430 0.63000 0.03300 Na 0
K4 0.66667 0.33333 0.12160 0.36000 0.02000 K 0
Si1 0.25100 0.25170 0.01900 1.00000 0.00700 Si 0
Al1 0.67450 0.08720 0.27020 1.00000 0.00800 Al 0
Si2 0.08050 0.41920 0.76880 1.00000 0.00800 Si 0
Al2 0.25500 -0.00070 0.01820 1.00000 0.00800 Al 0
O1 0.37730 0.03050 0.41530 1.00000 0.01300 O 0
O2 0.26840 0.13880 -0.02490 1.00000 0.01300 O 0
O3 0.70810 -0.00140 0.16740 1.00000 0.01300 O 0
O4 0.66410 0.03170 0.42730 1.00000 0.01400 O 0
O5 0.20960 0.10840 0.50370 1.00000 0.01400 O 0
O6 0.05970 0.53040 0.72640 1.00000 0.01200 O 0
O7 0.22350 0.46480 0.75580 1.00000 0.01600 O 0
O8 0.00270 0.30720 0.17440 1.00000 0.01200 O 0
C 0.33333 0.66667 0.15880 1.00000 0.01800 C 0
O9 0.44810 0.72480 0.14650 1.00000 0.05500 O 0
Wat10 0.79790 0.44240 -0.07590 0.35000 0.05700 O 2
Wat11 0.55940 0.20520 -0.07160 0.47000 0.06500 O 2
Wat12 0.02300 -0.02070 -0.27170 0.34000 0.06300 O 2

loop_
_cod_changelog_entry_id
_cod_changelog_entry_author
_cod_changelog_entry_date
_cod_changelog_entry_text
1
;cod-tools version 3.8.0
Id: cif_guess_AMCSD_atom_types 9574 2023-05-10 09:00:05Z saulius
;
2023-05-10T18:57:10+03:00
;Derived atom types and hydrogen counts
from atom names that follow the AMCSD naming convention
(Wat == water, O-H == hydroxyl).
;

loop_
_cod_related_entry_id
_cod_related_entry_database
_cod_related_entry_code
1 AMCSD 0006331
